data_4085764
loop_
_publ_author_name
'Li, Lihong'
'Clarkson, Guy J.'
'Lees, Martin R.'
'Howson, Suzanne E.'
'Tan, Sze-yin'
'Turner, Scott S.'
'Scott, Peter'

_publ_section_title
;
 Iron and Manganese Complexes of 2-Carbonyl Pyrrolyls: Scorpionate
 Sandwich Anions and Extended Structures
;
_journal_issue 11
_journal_name_full Organometallics
_journal_page_first 2543
_journal_paper_doi 10.1021/om501218a
_journal_volume 34
_journal_year 2015
_chemical_formula_moiety 'C27 H33 Mn N6 O3'
_chemical_formula_sum 'C27 H33 Mn N6 O3'
_chemical_formula_weight 544.53
_chemical_name_systematic
; 
 ? 
;
_space_group_IT_number 14
_symmetry_cell_setting monoclinic
_symmetry_space_group_name_Hall '-P 2yn'
_symmetry_space_group_name_H-M 'P 1 21/n 1'
_atom_sites_solution_hydrogens geom
_atom_sites_solution_primary direct
_atom_sites_solution_secondary difmap
_audit_creation_method SHELXL-97
_cell_angle_alpha 90.00
_cell_angle_beta 100.350(7)
_cell_angle_gamma 90.00
_cell_formula_units_Z 4
_cell_length_a 9.7037(12)
_cell_length_b 17.001(2)
_cell_length_c 15.6962(13)
_cell_measurement_reflns_used 77837
_cell_measurement_temperature 120(2)
_cell_measurement_theta_max 27.48
_cell_measurement_theta_min 2.91
_cell_volume 2547.3(5)
_computing_cell_refinement 'DENZO (Otwinowski & Minor, 1997) & COLLECT (Hooft, R.W.W., 1998)'
_computing_data_collection 'COLLECT (Hooft, R.W.W., 1998)'
_computing_data_reduction 'DENZO (Otwinowski & Minor, 1997) & COLLECT (Hooft, R.W.W., 1998)'
_computing_molecular_graphics 'SHELXTL (Sheldrick, 1997)'
_computing_publication_material 'SHELXTL (Sheldrick, 1997)'
_computing_structure_refinement 'SHELXL-97 (Sheldrick, 1997)'
_computing_structure_solution 'SHELXS-97 (Sheldrick, 1990)'
_diffrn_ambient_temperature 120(2)
_diffrn_detector_area_resol_mean '4096x4096pixels / 62x62mm'
_diffrn_measured_fraction_theta_full 0.984
_diffrn_measured_fraction_theta_max 0.981
_diffrn_measurement_device_type 'Bruker-Nonius APEX II CCD camera on \k-goniostat'
_diffrn_measurement_method '\f & \w scans'
_diffrn_radiation_monochromator '10cm confocal mirrors'
_diffrn_radiation_source 'Bruker-Nonius FR591 rotating anode'
_diffrn_radiation_type MoK\a
_diffrn_radiation_wavelength 0.71073
_diffrn_reflns_av_R_equivalents 0.0672
_diffrn_reflns_av_sigmaI/netI 0.0733
_diffrn_reflns_limit_h_max 11
_diffrn_reflns_limit_h_min -11
_diffrn_reflns_limit_k_max 20
_diffrn_reflns_limit_k_min -20
_diffrn_reflns_limit_l_max 19
_diffrn_reflns_limit_l_min -19
_diffrn_reflns_number 19043
_diffrn_reflns_theta_full 25.00
_diffrn_reflns_theta_max 26.00
_diffrn_reflns_theta_min 3.21
_diffrn_standards_decay_% nil
_exptl_absorpt_coefficient_mu 0.560
_exptl_absorpt_correction_T_max 0.89
_exptl_absorpt_correction_T_min 0.67
_exptl_absorpt_correction_type multi-scan
_exptl_absorpt_process_details 'SADABS 2007/2 (Sheldrick, G.M., 2007)'
_exptl_crystal_colour orange
_exptl_crystal_density_diffrn 1.420
_exptl_crystal_density_method 'not measured'
_exptl_crystal_description block
_exptl_crystal_F_000 1144
_exptl_crystal_size_max 0.05
_exptl_crystal_size_mid 0.05
_exptl_crystal_size_min 0.04
_refine_diff_density_max 0.501
_refine_diff_density_min -0.483
_refine_diff_density_rms 0.099
_refine_ls_extinction_method none
_refine_ls_goodness_of_fit_ref 1.083
_refine_ls_hydrogen_treatment constr
_refine_ls_matrix_type full
_refine_ls_number_parameters 334
_refine_ls_number_reflns 4910
_refine_ls_number_restraints 0
_refine_ls_restrained_S_all 1.083
_refine_ls_R_factor_all 0.1372
_refine_ls_R_factor_gt 0.0907
_refine_ls_shift/su_max 0.000
_refine_ls_shift/su_mean 0.000
_refine_ls_structure_factor_coef Fsqd
_refine_ls_weighting_details 'calc w=1/[\s^2^(Fo^2^)+(0.0000P)^2^+16.8775P] where P=(Fo^2^+2Fc^2^)/3'
_refine_ls_weighting_scheme calc
_refine_ls_wR_factor_gt 0.1635
_refine_ls_wR_factor_ref 0.1901
_reflns_number_gt 3405
_reflns_number_total 4910
_reflns_threshold_expression >2sigma(I)
_cod_data_source_file om501218a_si_002.cif
_cod_data_source_block ll44_[MnL13]
_cod_depositor_comments 'Adding full bibliography for 4085764--4085769.cif.'
_cod_original_cell_volume 2547.4(5)
_cod_original_sg_symbol_H-M P2(1)/n
_cod_database_code 4085764

loop_
_symmetry_equiv_pos_as_xyz
'x, y, z'
'-x+1/2, y+1/2, -z+1/2'
'-x, -y, -z'
'x-1/2, -y-1/2, z-1/2'

loop_
_atom_site_label
_atom_site_type_symbol
_atom_site_fract_x
_atom_site_fract_y
_atom_site_fract_z
_atom_site_U_iso_or_equiv
_atom_site_adp_type
_atom_site_occupancy
_atom_site_symmetry_multiplicity
_atom_site_calc_flag
_atom_site_refinement_flags
Mn1 Mn 0.37727(9) 0.32203(5) 0.11101(5) 0.0301(2) Uani 1 1 d .
N1 N 0.3011(5) 0.4122(3) 0.0401(3) 0.0313(11) Uani 1 1 d .
C1 C 0.2011(6) 0.4674(3) 0.0386(4) 0.0336(13) Uani 1 1 d .
H1 H 0.1407 0.4718 0.0798 0.040 Uiso 1 1 calc R
C2 C 0.1989(7) 0.5170(4) -0.0318(4) 0.0387(15) Uani 1 1 d .
H2 H 0.1372 0.5601 -0.0472 0.046 Uiso 1 1 calc R
N3 N 0.4683(5) 0.2295(3) 0.1758(3) 0.0297(11) Uani 1 1 d .
C3 C 0.3036(6) 0.4921(3) -0.0759(4) 0.0337(13) Uani 1 1 d .
H3 H 0.3284 0.5153 -0.1261 0.040 Uiso 1 1 calc R
C4 C 0.3649(6) 0.4261(3) -0.0313(3) 0.0305(13) Uani 1 1 d .
N5 N 0.2479(5) 0.3438(3) 0.1918(3) 0.0312(11) Uani 1 1 d .
C5 C 0.4692(6) 0.3683(3) -0.0388(3) 0.0298(13) Uani 1 1 d .
O1 O 0.4914(4) 0.3143(2) 0.0203(2) 0.0309(9) Uani 1 1 d .
N2 N 0.5436(5) 0.3664(3) -0.1018(3) 0.0333(11) Uani 1 1 d .
C6 C 0.5341(7) 0.4222(3) -0.1733(4) 0.0354(14) Uani 1 1 d .
H6A H 0.5621 0.4756 -0.1517 0.042 Uiso 1 1 calc R
H6B H 0.4376 0.4243 -0.2070 0.042 Uiso 1 1 calc R
C7 C 0.6367(7) 0.3896(4) -0.2285(4) 0.0414(15) Uani 1 1 d .
H7A H 0.5876 0.3551 -0.2751 0.050 Uiso 1 1 calc R
H7B H 0.6829 0.4328 -0.2549 0.050 Uiso 1 1 calc R
C8 C 0.7426(7) 0.3432(4) -0.1653(4) 0.0414(15) Uani 1 1 d .
H8A H 0.8169 0.3779 -0.1343 0.050 Uiso 1 1 calc R
H8B H 0.7864 0.3014 -0.1955 0.050 Uiso 1 1 calc R
C9 C 0.6556(6) 0.3079(4) -0.1033(4) 0.0375(14) Uani 1 1 d .
H9A H 0.6160 0.2564 -0.1246 0.045 Uiso 1 1 calc R
H9B H 0.7128 0.3008 -0.0448 0.045 Uiso 1 1 calc R
C10 C 0.4411(6) 0.1514(3) 0.1765(4) 0.0342(13) Uani 1 1 d .
H10 H 0.3702 0.1253 0.1369 0.041 Uiso 1 1 calc R
C11 C 0.5317(6) 0.1149(3) 0.2433(4) 0.0365(14) Uani 1 1 d .
H11 H 0.5353 0.0604 0.2569 0.044 Uiso 1 1 calc R
C12 C 0.6162(6) 0.1736(4) 0.2863(4) 0.0354(13) Uani 1 1 d .
H12 H 0.6879 0.1669 0.3356 0.042 Uiso 1 1 calc R
C13 C 0.5766(6) 0.2442(3) 0.2440(4) 0.0320(13) Uani 1 1 d .
C14 C 0.6140(6) 0.3268(3) 0.2555(3) 0.0311(13) Uani 1 1 d .
O2 O 0.5471(4) 0.3771(2) 0.2042(2) 0.0319(9) Uani 1 1 d .
N4 N 0.7146(5) 0.3517(3) 0.3190(3) 0.0351(12) Uani 1 1 d .
C15 C 0.8041(6) 0.3023(3) 0.3840(4) 0.0348(14) Uani 1 1 d .
H15A H 0.8564 0.2630 0.3558 0.042 Uiso 1 1 calc R
H15B H 0.7479 0.2747 0.4215 0.042 Uiso 1 1 calc R
C16 C 0.9031(7) 0.3617(3) 0.4355(4) 0.0376(14) Uani 1 1 d .
H16A H 0.9298 0.3450 0.4967 0.045 Uiso 1 1 calc R
H16B H 0.9892 0.3678 0.4105 0.045 Uiso 1 1 calc R
C17 C 0.8214(7) 0.4377(4) 0.4290(4) 0.0407(15) Uani 1 1 d .
H17A H 0.8849 0.4837 0.4385 0.049 Uiso 1 1 calc R
H17B H 0.7575 0.4392 0.4716 0.049 Uiso 1 1 calc R
C18 C 0.7392(7) 0.4361(3) 0.3361(4) 0.0377(14) Uani 1 1 d .
H18A H 0.6496 0.4650 0.3316 0.045 Uiso 1 1 calc R
H18B H 0.7945 0.4593 0.2952 0.045 Uiso 1 1 calc R
C19 C 0.2510(7) 0.3975(3) 0.2562(4) 0.0366(14) Uani 1 1 d .
H19 H 0.3329 0.4239 0.2846 0.044 Uiso 1 1 calc R
C20 C 0.1180(7) 0.4084(4) 0.2746(4) 0.0383(14) Uani 1 1 d .
H20 H 0.0928 0.4430 0.3168 0.046 Uiso 1 1 calc R
C21 C 0.0284(7) 0.3590(3) 0.2198(4) 0.0358(14) Uani 1 1 d .
H21 H -0.0695 0.3528 0.2175 0.043 Uiso 1 1 calc R
C22 C 0.1108(6) 0.3202(3) 0.1686(3) 0.0316(13) Uani 1 1 d .
C23 C 0.0896(6) 0.2627(3) 0.0984(4) 0.0320(13) Uani 1 1 d .
O3 O 0.1923(4) 0.2489(2) 0.0592(2) 0.0344(9) Uani 1 1 d .
N6 N -0.0328(5) 0.2256(3) 0.0730(3) 0.0349(12) Uani 1 1 d .
C24 C -0.0443(6) 0.1650(4) 0.0057(4) 0.0418(15) Uani 1 1 d .
H24A H 0.0336 0.1267 0.0188 0.050 Uiso 1 1 calc R
H24B H -0.0432 0.1887 -0.0517 0.050 Uiso 1 1 calc R
C25 C -0.1810(9) 0.1264(5) 0.0080(5) 0.068(2) Uani 1 1 d .
H25A H -0.2516 0.1443 -0.0418 0.081 Uiso 1 1 calc R
H25B H -0.1713 0.0687 0.0039 0.081 Uiso 1 1 calc R
C26 C -0.2260(8) 0.1468(5) 0.0881(5) 0.061(2) Uani 1 1 d .
H26A H -0.1992 0.1049 0.1318 0.074 Uiso 1 1 calc R
H26B H -0.3290 0.1533 0.0784 0.074 Uiso 1 1 calc R
C27 C -0.1534(6) 0.2238(4) 0.1189(4) 0.0416(15) Uani 1 1 d .
H27A H -0.2162 0.2693 0.1026 0.050 Uiso 1 1 calc R
H27B H -0.1217 0.2237 0.1825 0.050 Uiso 1 1 calc R

loop_
_atom_site_aniso_label
_atom_site_aniso_U_11
_atom_site_aniso_U_22
_atom_site_aniso_U_33
_atom_site_aniso_U_23
_atom_site_aniso_U_13
_atom_site_aniso_U_12
Mn1 0.0339(5) 0.0258(5) 0.0290(4) 0.0017(4) 0.0017(3) -0.0010(4)
N1 0.035(3) 0.025(3) 0.032(3) 0.000(2) 0.003(2) -0.001(2)
C1 0.034(3) 0.026(3) 0.040(3) -0.004(3) 0.006(3) 0.000(3)
C2 0.043(4) 0.032(3) 0.038(3) 0.002(3) -0.001(3) 0.006(3)
N3 0.026(2) 0.025(3) 0.038(3) 0.003(2) 0.006(2) 0.000(2)
C3 0.039(3) 0.028(3) 0.032(3) -0.003(2) 0.001(3) -0.004(3)
C4 0.037(3) 0.023(3) 0.030(3) -0.001(2) 0.002(2) -0.004(2)
N5 0.036(3) 0.024(3) 0.033(3) 0.001(2) 0.002(2) -0.002(2)
C5 0.036(3) 0.025(3) 0.025(3) 0.000(2) -0.002(2) -0.007(2)
O1 0.035(2) 0.025(2) 0.031(2) 0.0033(17) 0.0017(16) -0.0008(18)
N2 0.042(3) 0.028(3) 0.030(2) 0.001(2) 0.006(2) -0.002(2)
C6 0.045(4) 0.030(3) 0.031(3) -0.001(3) 0.005(3) 0.000(3)
C7 0.057(4) 0.035(4) 0.036(3) -0.002(3) 0.017(3) -0.007(3)
C8 0.053(4) 0.038(4) 0.035(3) -0.002(3) 0.013(3) 0.001(3)
C9 0.046(4) 0.033(4) 0.035(3) 0.001(3) 0.011(3) 0.001(3)
C10 0.041(3) 0.030(3) 0.031(3) -0.003(2) 0.006(3) -0.006(3)
C11 0.047(4) 0.023(3) 0.039(3) 0.006(3) 0.007(3) 0.006(3)
C12 0.039(3) 0.030(3) 0.036(3) 0.002(3) 0.006(3) 0.001(3)
C13 0.034(3) 0.028(3) 0.033(3) 0.002(2) 0.002(2) 0.002(3)
C14 0.035(3) 0.030(3) 0.029(3) 0.002(3) 0.010(2) 0.004(3)
O2 0.034(2) 0.025(2) 0.033(2) 0.0040(17) -0.0007(17) -0.0007(17)
N4 0.039(3) 0.026(3) 0.037(3) 0.004(2) -0.002(2) 0.000(2)
C15 0.036(3) 0.033(3) 0.033(3) 0.004(3) 0.000(2) 0.010(3)
C16 0.042(4) 0.035(4) 0.035(3) 0.000(3) 0.003(3) 0.003(3)
C17 0.049(4) 0.033(4) 0.036(3) -0.005(3) -0.002(3) -0.001(3)
C18 0.044(4) 0.027(3) 0.039(3) 0.004(3) -0.002(3) 0.000(3)
C19 0.046(4) 0.026(3) 0.036(3) 0.000(3) 0.000(3) -0.003(3)
C20 0.049(4) 0.027(3) 0.038(3) -0.002(3) 0.006(3) 0.007(3)
C21 0.043(4) 0.030(3) 0.037(3) 0.003(3) 0.014(3) 0.008(3)
C22 0.039(3) 0.023(3) 0.031(3) 0.004(2) 0.001(2) -0.002(3)
C23 0.035(3) 0.030(3) 0.030(3) 0.006(2) 0.005(2) 0.005(3)
O3 0.038(2) 0.033(2) 0.031(2) -0.0016(17) 0.0038(17) -0.0019(19)
N6 0.032(3) 0.037(3) 0.035(3) -0.003(2) 0.005(2) -0.006(2)
C24 0.036(3) 0.047(4) 0.041(3) -0.006(3) 0.003(3) -0.009(3)
C25 0.066(5) 0.061(5) 0.081(6) -0.013(4) 0.028(4) -0.020(4)
C26 0.063(5) 0.068(5) 0.056(4) -0.013(4) 0.018(4) -0.025(4)
C27 0.036(4) 0.045(4) 0.044(4) 0.007(3) 0.009(3) 0.001(3)

loop_
_atom_type_symbol
_atom_type_description
_atom_type_scat_dispersion_real
_atom_type_scat_dispersion_imag
_atom_type_scat_source
C C 0.0033 0.0016 'International Tables Vol C Tables 4.2.6.8 and 6.1.1.4'
H H 0.0000 0.0000 'International Tables Vol C Tables 4.2.6.8 and 6.1.1.4'
N N 0.0061 0.0033 'International Tables Vol C Tables 4.2.6.8 and 6.1.1.4'
O O 0.0106 0.0060 'International Tables Vol C Tables 4.2.6.8 and 6.1.1.4'
Mn Mn 0.3368 0.7283 'International Tables Vol C Tables 4.2.6.8 and 6.1.1.4'

loop_
_geom_angle_atom_site_label_1
_geom_angle_atom_site_label_2
_geom_angle_atom_site_label_3
_geom_angle
O1 Mn1 N1 81.04(18)
O1 Mn1 N5 171.01(18)
N1 Mn1 N5 89.98(19)
O1 Mn1 N3 93.54(17)
N1 Mn1 N3 174.5(2)
N5 Mn1 N3 95.45(19)
O1 Mn1 O2 93.35(15)
N1 Mn1 O2 101.84(17)
N5 Mn1 O2 88.83(17)
N3 Mn1 O2 77.67(16)
O1 Mn1 O3 102.84(15)
N1 Mn1 O3 91.87(17)
N5 Mn1 O3 76.93(17)
N3 Mn1 O3 90.00(17)
O2 Mn1 O3 160.27(14)
C1 N1 C4 106.9(5)
C1 N1 Mn1 138.8(4)
C4 N1 Mn1 114.4(4)
N1 C1 C2 110.2(5)
N1 C1 H1 124.9
C2 C1 H1 124.9
C1 C2 C3 107.6(5)
C1 C2 H2 126.2
C3 C2 H2 126.2
C10 N3 C13 107.0(5)
C10 N3 Mn1 135.2(4)
C13 N3 Mn1 117.3(4)
C2 C3 C4 106.1(5)
C2 C3 H3 126.9
C4 C3 H3 126.9
N1 C4 C3 109.1(5)
N1 C4 C5 111.9(5)
C3 C4 C5 138.9(6)
C19 N5 C22 106.5(5)
C19 N5 Mn1 132.3(4)
C22 N5 Mn1 118.2(4)
O1 C5 N2 118.3(5)
O1 C5 C4 117.2(5)
N2 C5 C4 124.5(5)
C5 O1 Mn1 115.4(4)
C5 N2 C6 126.2(5)
C5 N2 C9 121.9(5)
C6 N2 C9 111.8(4)
N2 C6 C7 104.0(5)
N2 C6 H6A 111.0
C7 C6 H6A 111.0
N2 C6 H6B 111.0
C7 C6 H6B 111.0
H6A C6 H6B 109.0
C8 C7 C6 104.5(5)
C8 C7 H7A 110.8
C6 C7 H7A 110.8
C8 C7 H7B 110.8
C6 C7 H7B 110.8
H7A C7 H7B 108.9
C7 C8 C9 103.6(5)
C7 C8 H8A 111.0
C9 C8 H8A 111.0
C7 C8 H8B 111.0
C9 C8 H8B 111.0
H8A C8 H8B 109.0
N2 C9 C8 103.8(5)
N2 C9 H9A 111.0
C8 C9 H9A 111.0
N2 C9 H9B 111.0
C8 C9 H9B 111.0
H9A C9 H9B 109.0
N3 C10 C11 110.3(5)
N3 C10 H10 124.8
C11 C10 H10 124.8
C10 C11 C12 106.5(5)
C10 C11 H11 126.8
C12 C11 H11 126.8
C11 C12 C13 107.5(5)
C11 C12 H12 126.2
C13 C12 H12 126.2
N3 C13 C12 108.7(5)
N3 C13 C14 114.1(5)
C12 C13 C14 137.1(5)
O2 C14 N4 118.9(5)
O2 C14 C13 119.0(5)
N4 C14 C13 122.1(5)
C14 O2 Mn1 111.7(3)
C14 N4 C18 121.3(5)
C14 N4 C15 126.6(5)
C18 N4 C15 111.9(4)
N4 C15 C16 103.1(5)
N4 C15 H15A 111.2
C16 C15 H15A 111.2
N4 C15 H15B 111.2
C16 C15 H15B 111.2
H15A C15 H15B 109.1
C17 C16 C15 105.0(5)
C17 C16 H16A 110.8
C15 C16 H16A 110.8
C17 C16 H16B 110.8
C15 C16 H16B 110.8
H16A C16 H16B 108.8
C16 C17 C18 103.1(5)
C16 C17 H17A 111.1
C18 C17 H17A 111.1
C16 C17 H17B 111.1
C18 C17 H17B 111.1
H17A C17 H17B 109.1
N4 C18 C17 103.4(5)
N4 C18 H18A 111.1
C17 C18 H18A 111.1
N4 C18 H18B 111.1
C17 C18 H18B 111.1
H18A C18 H18B 109.1
N5 C19 C20 110.4(5)
N5 C19 H19 124.8
C20 C19 H19 124.8
C19 C20 C21 107.0(5)
C19 C20 H20 126.5
C21 C20 H20 126.5
C20 C21 C22 106.4(6)
C20 C21 H21 126.8
C22 C21 H21 126.8
N5 C22 C21 109.7(5)
N5 C22 C23 113.2(5)
C21 C22 C23 137.2(6)
O3 C23 N6 119.6(5)
O3 C23 C22 117.9(5)
N6 C23 C22 122.4(5)
C23 O3 Mn1 111.7(4)
C23 N6 C24 119.6(5)
C23 N6 C27 126.9(5)
C24 N6 C27 111.8(5)
N6 C24 C25 104.2(5)
N6 C24 H24A 110.9
C25 C24 H24A 110.9
N6 C24 H24B 110.9
C25 C24 H24B 110.9
H24A C24 H24B 108.9
C26 C25 C24 109.0(6)
C26 C25 H25A 109.9
C24 C25 H25A 109.9
C26 C25 H25B 109.9
C24 C25 H25B 109.9
H25A C25 H25B 108.3
C25 C26 C27 106.7(6)
C25 C26 H26A 110.4
C27 C26 H26A 110.4
C25 C26 H26B 110.4
C27 C26 H26B 110.4
H26A C26 H26B 108.6
N6 C27 C26 102.9(5)
N6 C27 H27A 111.2
C26 C27 H27A 111.2
N6 C27 H27B 111.2
C26 C27 H27B 111.2
H27A C27 H27B 109.1

loop_
_geom_bond_atom_site_label_1
_geom_bond_atom_site_label_2
_geom_bond_distance
Mn1 O1 1.959(4)
Mn1 N1 1.960(5)
Mn1 N5 1.972(5)
Mn1 N3 1.991(5)
Mn1 O2 2.206(4)
Mn1 O3 2.214(4)
N1 C1 1.347(7)
N1 C4 1.394(7)
C1 C2 1.386(8)
C1 H1 0.9500
C2 C3 1.394(8)
C2 H2 0.9500
N3 C10 1.355(7)
N3 C13 1.381(7)
C3 C4 1.398(8)
C3 H3 0.9500
C4 C5 1.430(8)
N5 C19 1.359(7)
N5 C22 1.376(7)
C5 O1 1.295(6)
C5 N2 1.325(7)
N2 C6 1.459(7)
N2 C9 1.477(7)
C6 C7 1.537(8)
C6 H6A 0.9900
C6 H6B 0.9900
C7 C8 1.515(9)
C7 H7A 0.9900
C7 H7B 0.9900
C8 C9 1.523(8)
C8 H8A 0.9900
C8 H8B 0.9900
C9 H9A 0.9900
C9 H9B 0.9900
C10 C11 1.387(8)
C10 H10 0.9500
C11 C12 1.388(8)
C11 H11 0.9500
C12 C13 1.391(8)
C12 H12 0.9500
C13 C14 1.454(8)
C14 O2 1.269(6)
C14 N4 1.333(7)
N4 C18 1.471(7)
N4 C15 1.477(7)
C15 C16 1.523(8)
C15 H15A 0.9900
C15 H15B 0.9900
C16 C17 1.510(8)
C16 H16A 0.9900
C16 H16B 0.9900
C17 C18 1.531(8)
C17 H17A 0.9900
C17 H17B 0.9900
C18 H18A 0.9900
C18 H18B 0.9900
C19 C20 1.385(9)
C19 H19 0.9500
C20 C21 1.391(8)
C20 H20 0.9500
C21 C22 1.396(8)
C21 H21 0.9500
C22 C23 1.460(8)
C23 O3 1.283(7)
C23 N6 1.341(7)
N6 C24 1.465(8)
N6 C27 1.481(7)
C24 C25 1.486(9)
C24 H24A 0.9900
C24 H24B 0.9900
C25 C26 1.445(10)
C25 H25A 0.9900
C25 H25B 0.9900
C26 C27 1.524(9)
C26 H26A 0.9900
C26 H26B 0.9900
C27 H27A 0.9900
C27 H27B 0.9900
